data_7054828
loop_
_publ_author_name
'K\"uhling, Marcel'
'Wickleder, Claudia'
'Ferguson, Michael J.'
'Hrib, Cristian G.'
'McDonald, Robert'
'Suta, Markus'
'Hilfert, Liane'
'Takats, Josef'
'Edelmann, Frank T.'

_publ_section_title
;
 Investigation of the &#x201C;bent sandwich-like&#x201D; divalent
 lanthanide hydro-tris(pyrazolyl)borates Ln(TpiPr2)2(Ln = Sm, Eu, Tm, Yb)
;
_journal_issue 10
_journal_name_full 'New J. Chem.'
_journal_page_first 7617
_journal_paper_doi 10.1039/C5NJ00568J
_journal_volume 39
_journal_year 2015
_chemical_formula_sum 'C56 H95 B2 N13 Sm'
_chemical_formula_weight 1122.41
_chemical_name_systematic
; 
 ? 
;
_space_group_crystal_system triclinic
_space_group_IT_number 2
_space_group_name_Hall '-P 1'
_space_group_name_H-M_alt 'P -1'
_symmetry_space_group_name_Hall '-P 1'
_symmetry_space_group_name_H-M 'P -1'
_atom_sites_solution_hydrogens mixed
_audit_creation_method SHELXL-2014
_audit_update_record
;
2015-02-26 deposited with the CCDC.
2015-05-06 downloaded from the CCDC.
;
_cell_angle_alpha 104.2666(8)
_cell_angle_beta 94.8690(8)
_cell_angle_gamma 115.6405(7)
_cell_formula_units_Z 2
_cell_length_a 12.9942(10)
_cell_length_b 13.6332(10)
_cell_length_c 20.9744(16)
_cell_measurement_reflns_used 9807
_cell_measurement_temperature 173(2)
_cell_measurement_theta_max 27.49
_cell_measurement_theta_min 2.16
_cell_volume 3167.5(4)
_computing_cell_refinement 'Bruker SAINT'
_computing_data_collection 'Bruker APEX2'
_computing_data_reduction 'Bruker SAINT'
_computing_molecular_graphics 'Bruker SHELXTL'
_computing_publication_material 'Bruker SHELXTL'
_computing_structure_refinement 'SHELXL-2014 (Sheldrick, 2014)'
_computing_structure_solution 'SHELXT-2014 (Sheldrick 2014)'
_diffrn_ambient_temperature 173(2)
_diffrn_measured_fraction_theta_full 0.999
_diffrn_measured_fraction_theta_max 0.977
_diffrn_measurement_device_type 'Bruker APEX-II CCD'
_diffrn_measurement_method '\w scans'
_diffrn_radiation_type MoK\a
_diffrn_radiation_wavelength 0.71073
_diffrn_reflns_av_R_equivalents 0.0198
_diffrn_reflns_av_unetI/netI 0.0307
_diffrn_reflns_laue_measured_fraction_full 0.999
_diffrn_reflns_laue_measured_fraction_max 0.977
_diffrn_reflns_limit_h_max 16
_diffrn_reflns_limit_h_min -16
_diffrn_reflns_limit_k_max 17
_diffrn_reflns_limit_k_min -17
_diffrn_reflns_limit_l_max 27
_diffrn_reflns_limit_l_min -27
_diffrn_reflns_number 27037
_diffrn_reflns_point_group_measured_fraction_full 0.999
_diffrn_reflns_point_group_measured_fraction_max 0.977
_diffrn_reflns_theta_full 25.242
_diffrn_reflns_theta_max 27.575
_diffrn_reflns_theta_min 1.027
_exptl_absorpt_coefficient_mu 0.971
_exptl_absorpt_correction_T_max 0.9011
_exptl_absorpt_correction_T_min 0.7450
_exptl_absorpt_correction_type numerical
_exptl_absorpt_process_details 'SADABS 2014/2 (Sheldrick 2008)'
_exptl_crystal_colour green
_exptl_crystal_density_diffrn 1.177
_exptl_crystal_description block
_exptl_crystal_F_000 1188
_exptl_crystal_size_max 0.515
_exptl_crystal_size_mid 0.308
_exptl_crystal_size_min 0.194
_refine_diff_density_max 0.788
_refine_diff_density_min -1.115
_refine_diff_density_rms 0.059
_refine_ls_extinction_method none
_refine_ls_goodness_of_fit_ref 1.051
_refine_ls_hydrogen_treatment mixed
_refine_ls_matrix_type full
_refine_ls_number_parameters 658
_refine_ls_number_reflns 14330
_refine_ls_number_restraints 0
_refine_ls_restrained_S_all 1.051
_refine_ls_R_factor_all 0.0334
_refine_ls_R_factor_gt 0.0271
_refine_ls_shift/su_max 0.025
_refine_ls_shift/su_mean 0.000
_refine_ls_structure_factor_coef Fsqd
_refine_ls_weighting_details 'w=1/[\s^2^(Fo^2^)+(0.0326P)^2^+1.2456P] where P=(Fo^2^+2Fc^2^)/3'
_refine_ls_weighting_scheme calc
_refine_ls_wR_factor_gt 0.0645
_refine_ls_wR_factor_ref 0.0678
_reflns_Friedel_coverage 0.000
_reflns_number_gt 12864
_reflns_number_total 14330
_reflns_threshold_expression 'I > 2\s(I)'
_cod_data_source_file c5nj00568j2.cif
_cod_data_source_block tak1426
_cod_depositor_comments 'Adding full bibliography for 7054827--7054829.cif.'
_cod_database_code 7054828
_shelx_space_group_comment
; 
The symmetry employed for this shelxl refinement is uniquely defined 
by the following loop, which should always be used as a source of 
symmetry information in preference to the above space-group names. 
They are only intended as comments. 
;
_shelx_estimated_absorpt_t_min 0.635
_shelx_estimated_absorpt_t_max 0.834
_shelxl_version_number 2014-3

loop_
_space_group_symop_operation_xyz
'x, y, z'
'-x, -y, -z'

loop_
_atom_site_label
_atom_site_type_symbol
_atom_site_fract_x
_atom_site_fract_y
_atom_site_fract_z
_atom_site_U_iso_or_equiv
_atom_site_adp_type
_atom_site_occupancy
_atom_site_site_symmetry_order
_atom_site_calc_flag
_atom_site_refinement_flags_posn
_atom_site_refinement_flags_adp
Sm Sm 0.28735(2) 0.55455(2) 0.27380(2) 0.02438(4) Uani 1 1 d . .
N11 N 0.38682(13) 0.82116(13) 0.25685(8) 0.0250(3) Uani 1 1 d . .
N12 N 0.28735(13) 0.74789(13) 0.27260(8) 0.0260(3) Uani 1 1 d . .
N21 N 0.38263(13) 0.67349(14) 0.15015(8) 0.0250(3) Uani 1 1 d . .
N22 N 0.32919(14) 0.56366(14) 0.15394(8) 0.0266(3) Uani 1 1 d . .
N31 N 0.53276(13) 0.74481(13) 0.25902(8) 0.0256(3) Uani 1 1 d . .
N32 N 0.50959(14) 0.73300(14) 0.32044(8) 0.0282(3) Uani 1 1 d . .
N41 N 0.18662(13) 0.25623(13) 0.22427(8) 0.0245(3) Uani 1 1 d . .
N42 N 0.29032(13) 0.35685(13) 0.24369(8) 0.0260(3) Uani 1 1 d . .
N51 N 0.10015(14) 0.31781(13) 0.32155(8) 0.0260(3) Uani 1 1 d . .
N52 N 0.17386(16) 0.43359(14) 0.34882(8) 0.0325(4) Uani 1 1 d . .
N61 N 0.01678(13) 0.30271(13) 0.20145(8) 0.0248(3) Uani 1 1 d . .
N62 N 0.06604(13) 0.41783(13) 0.20748(8) 0.0254(3) Uani 1 1 d . .
C13 C 0.25628(18) 0.81493(17) 0.31601(10) 0.0305(4) Uani 1 1 d . .
C14 C 0.33459(19) 0.92999(18) 0.32854(11) 0.0356(5) Uani 1 1 d . .
H14 H 0.3317 0.9943 0.3571 0.043 Uiso 1 1 calc R U
C15 C 0.41700(17) 0.93176(17) 0.29118(10) 0.0295(4) Uani 1 1 d . .
C16 C 0.52728(19) 1.03332(18) 0.29012(12) 0.0366(5) Uani 1 1 d . .
H16 H 0.5398 1.0204 0.2430 0.044 Uiso 1 1 calc R U
C16A C 0.6325(2) 1.0457(2) 0.33616(14) 0.0480(6) Uani 1 1 d . .
H16A H 0.7033 1.1120 0.3349 0.058 Uiso 1 1 calc R U
H16B H 0.6207 1.0569 0.3824 0.058 Uiso 1 1 calc R U
H16C H 0.6410 0.9762 0.3207 0.058 Uiso 1 1 calc R U
C16B C 0.5161(2) 1.1432(2) 0.31174(15) 0.0535(7) Uani 1 1 d . .
H16D H 0.5885 1.2081 0.3107 0.064 Uiso 1 1 calc R U
H16E H 0.4503 1.1356 0.2808 0.064 Uiso 1 1 calc R U
H16F H 0.5024 1.1562 0.3576 0.064 Uiso 1 1 calc R U
C17 C 0.14961(19) 0.76664(19) 0.34455(12) 0.0378(5) Uani 1 1 d . .
H17 H 0.1142 0.6811 0.3293 0.045 Uiso 1 1 calc R U
C17A C 0.1824(3) 0.8110(3) 0.42101(16) 0.0868(12) Uani 1 1 d . .
H17A H 0.1121 0.7788 0.4389 0.104 Uiso 1 1 calc R U
H17B H 0.2388 0.7879 0.4372 0.104 Uiso 1 1 calc R U
H17C H 0.2175 0.8948 0.4363 0.104 Uiso 1 1 calc R U
C17B C 0.0603(3) 0.8005(3) 0.3198(2) 0.0747(10) Uani 1 1 d . .
H17D H -0.0088 0.7686 0.3387 0.090 Uiso 1 1 calc R U
H17E H 0.0947 0.8842 0.3343 0.090 Uiso 1 1 calc R U
H17F H 0.0375 0.7705 0.2705 0.090 Uiso 1 1 calc R U
C23 C 0.28921(17) 0.49354(17) 0.09016(10) 0.0296(4) Uani 1 1 d . .
C24 C 0.31686(18) 0.55723(19) 0.04541(10) 0.0329(4) Uani 1 1 d . .
H24 H 0.2987 0.5281 -0.0024 0.040 Uiso 1 1 calc R U
C25 C 0.37566(17) 0.67058(18) 0.08456(10) 0.0284(4) Uani 1 1 d . .
C26 C 0.4232(2) 0.7775(2) 0.06407(11) 0.0363(5) Uani 1 1 d . .
H26 H 0.5048 0.8294 0.0913 0.044 Uiso 1 1 calc R U
C26A C 0.3512(3) 0.8407(2) 0.07975(14) 0.0542(7) Uani 1 1 d . .
H26A H 0.3836 0.9099 0.0660 0.065 Uiso 1 1 calc R U
H26B H 0.2699 0.7905 0.0550 0.065 Uiso 1 1 calc R U
H26C H 0.3540 0.8623 0.1283 0.065 Uiso 1 1 calc R U
C26B C 0.4286(2) 0.7502(2) -0.01049(12) 0.0475(6) Uani 1 1 d . .
H26D H 0.4598 0.8212 -0.0224 0.057 Uiso 1 1 calc R U
H26E H 0.4797 0.7147 -0.0186 0.057 Uiso 1 1 calc R U
H26F H 0.3498 0.6973 -0.0382 0.057 Uiso 1 1 calc R U
C27 C 0.2278(2) 0.36493(18) 0.07419(11) 0.0358(5) Uani 1 1 d . .
H27 H 0.2092 0.3470 0.1166 0.043 Uiso 1 1 calc R U
C27A C 0.1132(2) 0.3096(2) 0.02185(14) 0.0522(6) Uani 1 1 d . .
H27A H 0.0753 0.2263 0.0125 0.063 Uiso 1 1 calc R U
H27B H 0.0613 0.3394 0.0393 0.063 Uiso 1 1 calc R U
H27C H 0.1295 0.3275 -0.0198 0.063 Uiso 1 1 calc R U
C27B C 0.3085(2) 0.3159(2) 0.04968(13) 0.0499(6) Uani 1 1 d . .
H27D H 0.2680 0.2324 0.0394 0.060 Uiso 1 1 calc R U
H27E H 0.3299 0.3348 0.0090 0.060 Uiso 1 1 calc R U
H27F H 0.3795 0.3490 0.0850 0.060 Uiso 1 1 calc R U
C33 C 0.60665(18) 0.74113(17) 0.35468(10) 0.0319(4) Uani 1 1 d . .
C34 C 0.69030(18) 0.75464(19) 0.31525(11) 0.0356(5) Uani 1 1 d . .
H34 H 0.7656 0.7612 0.3275 0.043 Uiso 1 1 calc R U
C35 C 0.64095(17) 0.75652(17) 0.25472(10) 0.0300(4) Uani 1 1 d . .
C36 C 0.68515(18) 0.7620(2) 0.19119(11) 0.0366(5) Uani 1 1 d . .
H36 H 0.6490 0.7989 0.1679 0.044 Uiso 1 1 calc R U
C36A C 0.8171(2) 0.8341(2) 0.20496(15) 0.0561(7) Uani 1 1 d . .
H36A H 0.8417 0.8351 0.1621 0.067 Uiso 1 1 calc R U
H36B H 0.8397 0.9126 0.2326 0.067 Uiso 1 1 calc R U
H36C H 0.8549 0.8011 0.2290 0.067 Uiso 1 1 calc R U
C36B C 0.6453(2) 0.6409(2) 0.14403(13) 0.0481(6) Uani 1 1 d . .
H36D H 0.6746 0.6455 0.1027 0.058 Uiso 1 1 calc R U
H36E H 0.6762 0.6012 0.1666 0.058 Uiso 1 1 calc R U
H36F H 0.5597 0.5985 0.1326 0.058 Uiso 1 1 calc R U
C37 C 0.6136(2) 0.7399(2) 0.42658(11) 0.0432(5) Uani 1 1 d . .
H37 H 0.5506 0.6644 0.4265 0.052 Uiso 1 1 calc R U
C37A C 0.5910(3) 0.8339(3) 0.46904(13) 0.0607(8) Uani 1 1 d . .
H37A H 0.5957 0.8321 0.5156 0.073 Uiso 1 1 calc R U
H37B H 0.6498 0.9088 0.4684 0.073 Uiso 1 1 calc R U
H37C H 0.5128 0.8212 0.4505 0.073 Uiso 1 1 calc R U
C37B C 0.7306(3) 0.7520(3) 0.45752(14) 0.0684(9) Uani 1 1 d . .
H37D H 0.7316 0.7509 0.5041 0.082 Uiso 1 1 calc R U
H37E H 0.7413 0.6883 0.4313 0.082 Uiso 1 1 calc R U
H37F H 0.7940 0.8247 0.4571 0.082 Uiso 1 1 calc R U
C43 C 0.37312(17) 0.32906(17) 0.22579(10) 0.0280(4) Uani 1 1 d . .
C44 C 0.32391(18) 0.21081(18) 0.19385(10) 0.0317(4) Uani 1 1 d . .
H44 H 0.3633 0.1692 0.1761 0.038 Uiso 1 1 calc R U
C45 C 0.20571(17) 0.16711(17) 0.19363(10) 0.0287(4) Uani 1 1 d . .
C46 C 0.10937(19) 0.04564(18) 0.16145(11) 0.0361(5) Uani 1 1 d . .
H46 H 0.0469 0.0325 0.1879 0.043 Uiso 1 1 calc R U
C46A C 0.0560(2) 0.0302(2) 0.08938(13) 0.0552(7) Uani 1 1 d . .
H46A H -0.0065 -0.0487 0.0685 0.066 Uiso 1 1 calc R U
H46B H 0.0238 0.0835 0.0905 0.066 Uiso 1 1 calc R U
H46C H 0.1167 0.0460 0.0630 0.066 Uiso 1 1 calc R U
C46B C 0.1529(3) -0.0416(2) 0.16227(17) 0.0624(8) Uani 1 1 d . .
H46D H 0.0882 -0.1193 0.1410 0.075 Uiso 1 1 calc R U
H46E H 0.2155 -0.0293 0.1373 0.075 Uiso 1 1 calc R U
H46F H 0.1831 -0.0323 0.2090 0.075 Uiso 1 1 calc R U
C47 C 0.49945(17) 0.41916(18) 0.24587(12) 0.0352(5) Uani 1 1 d . .
H47 H 0.5044 0.4897 0.2370 0.042 Uiso 1 1 calc R U
C47A C 0.5759(2) 0.3811(2) 0.20567(14) 0.0493(6) Uani 1 1 d . .
H47A H 0.6572 0.4422 0.2203 0.059 Uiso 1 1 calc R U
H47B H 0.5715 0.3115 0.2134 0.059 Uiso 1 1 calc R U
H47C H 0.5480 0.3653 0.1575 0.059 Uiso 1 1 calc R U
C47B C 0.5447(2) 0.4488(2) 0.32119(13) 0.0462(6) Uani 1 1 d . .
H47D H 0.6270 0.5075 0.3342 0.055 Uiso 1 1 calc R U
H47E H 0.4985 0.4781 0.3466 0.055 Uiso 1 1 calc R U
H47F H 0.5377 0.3799 0.3311 0.055 Uiso 1 1 calc R U
C53 C 0.1817(2) 0.45744(19) 0.41530(11) 0.0392(5) Uani 1 1 d . .
C54 C 0.1141(2) 0.35918(19) 0.43172(11) 0.0368(5) Uani 1 1 d . .
H54 H 0.1048 0.3536 0.4753 0.044 Uiso 1 1 calc R U
C55 C 0.06398(17) 0.27224(17) 0.37143(10) 0.0279(4) Uani 1 1 d . .
C56 C -0.01203(19) 0.14651(18) 0.36018(11) 0.0351(5) Uani 1 1 d . .
H56 H -0.0745 0.1151 0.3185 0.042 Uiso 1 1 calc R U
C56A C -0.0709(2) 0.1270(2) 0.41943(13) 0.0525(7) Uani 1 1 d . .
H56A H -0.1197 0.0447 0.4108 0.063 Uiso 1 1 calc R U
H56B H -0.0108 0.1586 0.4609 0.063 Uiso 1 1 calc R U
H56C H -0.1198 0.1654 0.4245 0.063 Uiso 1 1 calc R U
C56B C 0.0597(3) 0.0821(2) 0.34960(13) 0.0521(7) Uani 1 1 d . .
H56D H 0.0090 0.0005 0.3424 0.062 Uiso 1 1 calc R U
H56E H 0.0935 0.0914 0.3101 0.062 Uiso 1 1 calc R U
H56F H 0.1227 0.1131 0.3896 0.062 Uiso 1 1 calc R U
C57 C 0.2595(3) 0.5758(2) 0.46334(13) 0.0695(10) Uani 1 1 d . .
H57 H 0.2939 0.6287 0.4365 0.083 Uiso 1 1 calc R U
C57A C 0.1879(5) 0.6186(3) 0.50661(18) 0.1116(18) Uani 1 1 d . .
H57A H 0.2397 0.6958 0.5377 0.134 Uiso 1 1 calc R U
H57B H 0.1265 0.6205 0.4772 0.134 Uiso 1 1 calc R U
H57C H 0.1521 0.5666 0.5325 0.134 Uiso 1 1 calc R U
C57B C 0.3581(4) 0.5754(3) 0.50673(17) 0.1115(18) Uani 1 1 d . .
H57D H 0.4088 0.6527 0.5380 0.134 Uiso 1 1 calc R U
H57E H 0.3257 0.5221 0.5323 0.134 Uiso 1 1 calc R U
H57F H 0.4039 0.5511 0.4780 0.134 Uiso 1 1 calc R U
C63 C -0.00939(17) 0.42969(18) 0.16613(10) 0.0291(4) Uani 1 1 d . .
C64 C -0.10635(18) 0.32268(19) 0.13276(11) 0.0346(5) Uani 1 1 d . .
H64 H -0.1720 0.3072 0.1006 0.041 Uiso 1 1 calc R U
C65 C -0.08742(16) 0.24441(17) 0.15585(10) 0.0298(4) Uani 1 1 d . .
C66 C -0.16853(18) 0.11763(19) 0.13840(11) 0.0372(5) Uani 1 1 d . .
H66 H -0.1199 0.0793 0.1451 0.045 Uiso 1 1 calc R U
C66A C -0.2342(3) 0.0660(2) 0.06440(13) 0.0589(7) Uani 1 1 d . .
H66A H -0.2861 -0.0162 0.0544 0.071 Uiso 1 1 calc R U
H66B H -0.2807 0.1040 0.0562 0.071 Uiso 1 1 calc R U
H66C H -0.1777 0.0771 0.0352 0.071 Uiso 1 1 calc R U
C66B C -0.2533(2) 0.0953(2) 0.18524(15) 0.0549(7) Uani 1 1 d . .
H66D H -0.3052 0.0127 0.1732 0.066 Uiso 1 1 calc R U
H66E H -0.2093 0.1243 0.2319 0.066 Uiso 1 1 calc R U
H66F H -0.3001 0.1345 0.1808 0.066 Uiso 1 1 calc R U
C67 C 0.01124(18) 0.54478(18) 0.16098(11) 0.0341(4) Uani 1 1 d . .
H67 H 0.0777 0.6058 0.1986 0.041 Uiso 1 1 calc R U
C67A C 0.0422(3) 0.5598(3) 0.09467(15) 0.0552(7) Uani 1 1 d . .
H67A H 0.0549 0.6355 0.0934 0.066 Uiso 1 1 calc R U
H67B H 0.1138 0.5534 0.0906 0.066 Uiso 1 1 calc R U
H67C H -0.0220 0.5003 0.0572 0.066 Uiso 1 1 calc R U
C67B C -0.0981(2) 0.5598(2) 0.16858(16) 0.0559(7) Uani 1 1 d . .
H67D H -0.0840 0.6348 0.1652 0.067 Uiso 1 1 calc R U
H67E H -0.1648 0.4992 0.1328 0.067 Uiso 1 1 calc R U
H67F H -0.1154 0.5549 0.2126 0.067 Uiso 1 1 calc R U
B1 B 0.45840(18) 0.77758(18) 0.21429(11) 0.0249(4) Uani 1 1 d . .
H1B H 0.5196(19) 0.8479(18) 0.1970(11) 0.032(6) Uiso 1 1 d . .
B2 B 0.07379(18) 0.25367(18) 0.24491(11) 0.0238(4) Uani 1 1 d . .
H2B H 0.0096(17) 0.1634(17) 0.2353(10) 0.020(5) Uiso 1 1 d . .
N1S N 0.8735(3) 0.5820(2) 0.37853(16) 0.0761(8) Uani 1 1 d . .
C1S C 0.8769(2) 0.5003(2) 0.35230(13) 0.0472(6) Uani 1 1 d . .
C2S C 0.8801(3) 0.3961(3) 0.31959(16) 0.0611(7) Uani 1 1 d . .
H2SA H 0.8606 0.3787 0.2706 0.073 Uiso 1 1 calc R U
H2SB H 0.8233 0.3331 0.3327 0.073 Uiso 1 1 calc R U
H2SC H 0.9588 0.4056 0.3332 0.073 Uiso 1 1 calc R U

loop_
_atom_site_aniso_label
_atom_site_aniso_U_11
_atom_site_aniso_U_22
_atom_site_aniso_U_33
_atom_site_aniso_U_23
_atom_site_aniso_U_13
_atom_site_aniso_U_12
Sm 0.02766(5) 0.02220(5) 0.02340(5) 0.00653(4) 0.00446(4) 0.01237(4)
N11 0.0251(7) 0.0240(8) 0.0269(8) 0.0081(6) 0.0043(6) 0.0126(6)
N12 0.0254(8) 0.0254(8) 0.0305(9) 0.0097(7) 0.0065(6) 0.0141(7)
N21 0.0254(7) 0.0286(8) 0.0235(8) 0.0096(7) 0.0052(6) 0.0141(7)
N22 0.0296(8) 0.0274(8) 0.0237(8) 0.0074(7) 0.0057(6) 0.0145(7)
N31 0.0251(7) 0.0266(8) 0.0253(8) 0.0066(6) 0.0034(6) 0.0135(7)
N32 0.0312(8) 0.0293(8) 0.0240(8) 0.0069(7) 0.0036(6) 0.0153(7)
N41 0.0272(8) 0.0224(8) 0.0245(8) 0.0051(6) 0.0038(6) 0.0136(6)
N42 0.0263(8) 0.0252(8) 0.0281(8) 0.0078(7) 0.0048(6) 0.0140(7)
N51 0.0303(8) 0.0248(8) 0.0253(8) 0.0084(7) 0.0068(6) 0.0145(7)
N52 0.0439(10) 0.0247(8) 0.0254(9) 0.0060(7) 0.0094(7) 0.0139(8)
N61 0.0242(7) 0.0266(8) 0.0246(8) 0.0079(6) 0.0046(6) 0.0130(6)
N62 0.0253(7) 0.0264(8) 0.0271(8) 0.0094(7) 0.0060(6) 0.0138(7)
C13 0.0359(10) 0.0310(10) 0.0316(10) 0.0094(8) 0.0084(8) 0.0217(9)
C14 0.0430(12) 0.0272(10) 0.0394(12) 0.0072(9) 0.0131(9) 0.0198(9)
C15 0.0343(10) 0.0250(9) 0.0305(10) 0.0088(8) 0.0047(8) 0.0154(8)
C16 0.0394(11) 0.0260(10) 0.0393(12) 0.0100(9) 0.0078(9) 0.0112(9)
C16A 0.0371(12) 0.0363(12) 0.0576(16) 0.0111(11) 0.0019(11) 0.0095(10)
C16B 0.0564(15) 0.0268(11) 0.0732(19) 0.0177(12) 0.0115(13) 0.0154(11)
C17 0.0392(11) 0.0361(11) 0.0453(13) 0.0136(10) 0.0187(10) 0.0218(10)
C17A 0.080(2) 0.102(3) 0.0534(19) 0.0216(18) 0.0362(17) 0.018(2)
C17B 0.0478(15) 0.0662(19) 0.142(3) 0.052(2) 0.0425(19) 0.0403(15)
C23 0.0319(10) 0.0326(10) 0.0247(10) 0.0051(8) 0.0047(8) 0.0178(9)
C24 0.0370(11) 0.0413(12) 0.0223(10) 0.0080(9) 0.0059(8) 0.0211(9)
C25 0.0278(9) 0.0365(11) 0.0270(10) 0.0120(8) 0.0067(7) 0.0191(8)
C26 0.0406(11) 0.0430(12) 0.0322(11) 0.0186(10) 0.0087(9) 0.0221(10)
C26A 0.0803(19) 0.0595(16) 0.0517(15) 0.0313(13) 0.0227(14) 0.0492(15)
C26B 0.0541(14) 0.0633(16) 0.0389(13) 0.0288(12) 0.0168(11) 0.0316(13)
C27 0.0462(12) 0.0321(11) 0.0252(10) 0.0044(8) 0.0052(9) 0.0181(10)
C27A 0.0516(14) 0.0351(13) 0.0514(15) -0.0012(11) -0.0028(12) 0.0146(11)
C27B 0.0729(17) 0.0474(14) 0.0441(14) 0.0150(11) 0.0159(12) 0.0402(14)
C33 0.0329(10) 0.0291(10) 0.0294(10) 0.0052(8) -0.0032(8) 0.0148(9)
C34 0.0278(10) 0.0385(11) 0.0390(12) 0.0081(9) -0.0018(8) 0.0181(9)
C35 0.0262(9) 0.0283(10) 0.0353(11) 0.0074(8) 0.0037(8) 0.0145(8)
C36 0.0323(10) 0.0443(12) 0.0429(12) 0.0188(10) 0.0140(9) 0.0228(10)
C36A 0.0361(13) 0.0583(17) 0.0693(19) 0.0186(14) 0.0218(12) 0.0172(12)
C36B 0.0511(14) 0.0519(15) 0.0419(14) 0.0116(11) 0.0204(11) 0.0244(12)
C37 0.0538(14) 0.0439(13) 0.0283(11) 0.0075(10) -0.0032(10) 0.0239(11)
C37A 0.090(2) 0.0664(18) 0.0315(13) 0.0064(12) 0.0072(13) 0.0472(17)
C37B 0.080(2) 0.091(2) 0.0385(15) 0.0130(15) -0.0119(14) 0.0533(19)
C43 0.0289(9) 0.0321(10) 0.0276(10) 0.0109(8) 0.0055(8) 0.0176(8)
C44 0.0343(10) 0.0333(11) 0.0347(11) 0.0084(9) 0.0102(8) 0.0228(9)
C45 0.0352(10) 0.0267(10) 0.0267(10) 0.0058(8) 0.0063(8) 0.0182(8)
C46 0.0394(11) 0.0272(10) 0.0379(12) 0.0013(9) 0.0081(9) 0.0172(9)
C46A 0.0568(16) 0.0465(15) 0.0384(14) -0.0046(11) -0.0014(11) 0.0151(12)
C46B 0.0564(16) 0.0291(12) 0.097(2) 0.0086(13) 0.0106(15) 0.0229(12)
C47 0.0287(10) 0.0319(11) 0.0477(13) 0.0152(9) 0.0070(9) 0.0154(9)
C47A 0.0356(12) 0.0610(16) 0.0588(16) 0.0245(13) 0.0177(11) 0.0249(12)
C47B 0.0381(12) 0.0407(13) 0.0490(14) 0.0041(11) -0.0028(10) 0.0165(10)
C53 0.0561(14) 0.0306(11) 0.0239(10) 0.0071(9) 0.0100(9) 0.0149(10)
C54 0.0519(13) 0.0346(11) 0.0241(10) 0.0103(9) 0.0109(9) 0.0194(10)
C55 0.0328(10) 0.0306(10) 0.0267(10) 0.0118(8) 0.0079(8) 0.0187(8)
C56 0.0407(11) 0.0328(11) 0.0303(11) 0.0145(9) 0.0030(9) 0.0145(9)
C56A 0.0553(15) 0.0493(15) 0.0425(14) 0.0244(12) 0.0103(11) 0.0104(12)
C56B 0.0760(18) 0.0383(13) 0.0460(14) 0.0104(11) -0.0008(13) 0.0343(13)
C57 0.112(3) 0.0323(13) 0.0272(13) 0.0051(10) 0.0169(14) 0.0038(15)
C57A 0.209(5) 0.0429(17) 0.066(2) 0.0083(16) 0.077(3) 0.040(2)
C57B 0.123(3) 0.070(2) 0.0479(19) 0.0180(17) -0.028(2) -0.027(2)
C63 0.0290(9) 0.0353(11) 0.0294(10) 0.0136(8) 0.0069(8) 0.0189(8)
C64 0.0289(10) 0.0393(12) 0.0352(11) 0.0131(9) -0.0009(8) 0.0164(9)
C65 0.0255(9) 0.0328(10) 0.0285(10) 0.0086(8) 0.0025(8) 0.0125(8)
C66 0.0316(10) 0.0333(11) 0.0385(12) 0.0089(9) -0.0015(9) 0.0110(9)
C66A 0.0574(16) 0.0464(15) 0.0458(15) 0.0042(12) -0.0124(12) 0.0105(13)
C66B 0.0434(14) 0.0423(14) 0.0668(18) 0.0203(13) 0.0147(12) 0.0075(11)
C67 0.0337(10) 0.0351(11) 0.0387(12) 0.0145(9) 0.0046(9) 0.0198(9)
C67A 0.0713(18) 0.0660(17) 0.0653(18) 0.0446(15) 0.0340(14) 0.0486(15)
C67B 0.0549(15) 0.0584(16) 0.083(2) 0.0351(15) 0.0291(14) 0.0419(14)
B1 0.0247(10) 0.0249(10) 0.0261(11) 0.0084(9) 0.0048(8) 0.0126(8)
B2 0.0262(10) 0.0233(10) 0.0226(10) 0.0072(8) 0.0050(8) 0.0123(8)
N1S 0.0802(19) 0.0654(17) 0.095(2) 0.0281(16) 0.0418(16) 0.0395(15)
C1S 0.0405(12) 0.0584(16) 0.0514(15) 0.0227(13) 0.0212(11) 0.0260(12)
C2S 0.0743(19) 0.0683(19) 0.0634(18) 0.0267(15) 0.0365(15) 0.0462(16)

loop_
_atom_type_symbol
_atom_type_description
_atom_type_scat_dispersion_real
_atom_type_scat_dispersion_imag
_atom_type_scat_source
C C 0.0033 0.0016 'International Tables Vol C Tables 4.2.6.8 and 6.1.1.4'
H H 0.0000 0.0000 'International Tables Vol C Tables 4.2.6.8 and 6.1.1.4'
B B 0.0013 0.0007 'International Tables Vol C Tables 4.2.6.8 and 6.1.1.4'
N N 0.0061 0.0033 'International Tables Vol C Tables 4.2.6.8 and 6.1.1.4'
Sm Sm -0.1638 3.4418 'International Tables Vol C Tables 4.2.6.8 and 6.1.1.4'

loop_
_geom_angle_atom_site_label_1
_geom_angle_atom_site_label_2
_geom_angle_atom_site_label_3
_geom_angle
N42 Sm N52 69.68(5)
N42 Sm N22 87.58(5)
N52 Sm N22 148.94(5)
N42 Sm N12 165.82(5)
N52 Sm N12 122.50(5)
N22 Sm N12 78.37(5)
N42 Sm N62 80.92(5)
N52 Sm N62 71.27(5)
N22 Sm N62 84.82(5)
N12 Sm N62 95.81(5)
N42 Sm N32 110.81(5)
N52 Sm N32 123.03(5)
N22 Sm N32 84.17(5)
N12 Sm N32 69.93(5)
N62 Sm N32 163.50(5)
C15 N11 N12 109.97(15)
C15 N11 B1 127.30(16)
N12 N11 B1 122.17(15)
C13 N12 N11 105.95(16)
C13 N12 Sm 129.62(13)
N11 N12 Sm 112.47(10)
C25 N21 N22 110.12(15)
C25 N21 B1 128.05(16)
N22 N21 B1 120.77(15)
C23 N22 N21 106.10(16)
C23 N22 Sm 137.70(13)
N21 N22 Sm 113.60(11)
C35 N31 N32 110.52(15)
C35 N31 B1 126.31(17)
N32 N31 B1 120.59(15)
C33 N32 N31 105.77(16)
C33 N32 Sm 130.98(13)
N31 N32 Sm 97.72(10)
C45 N41 N42 109.60(15)
C45 N41 B2 129.06(16)
N42 N41 B2 120.93(14)
C43 N42 N41 106.71(15)
C43 N42 Sm 131.01(13)
N41 N42 Sm 119.79(11)
C55 N51 N52 109.85(16)
C55 N51 B2 127.93(16)
N52 N51 B2 122.08(15)
C53 N52 N51 105.73(16)
C53 N52 Sm 132.77(14)
N51 N52 Sm 120.92(12)
C65 N61 N62 109.70(15)
C65 N61 B2 127.49(16)
N62 N61 B2 122.73(14)
C63 N62 N61 106.47(15)
C63 N62 Sm 133.63(13)
N61 N62 Sm 118.78(10)
N12 C13 C14 110.48(18)
N12 C13 C17 122.28(18)
C14 C13 C17 127.23(19)
C15 C14 C13 106.07(18)
N11 C15 C14 107.52(18)
N11 C15 C16 123.74(18)
C14 C15 C16 128.59(19)
C15 C16 C16A 110.46(18)
C15 C16 C16B 110.64(19)
C16A C16 C16B 110.0(2)
C13 C17 C17A 110.4(2)
C13 C17 C17B 110.2(2)
C17A C17 C17B 109.2(3)
N22 C23 C24 110.22(18)
N22 C23 C27 121.36(18)
C24 C23 C27 128.39(18)
C25 C24 C23 106.18(18)
N21 C25 C24 107.38(18)
N21 C25 C26 122.62(18)
C24 C25 C26 129.97(19)
C25 C26 C26A 110.86(19)
C25 C26 C26B 111.25(19)
C26A C26 C26B 111.08(19)
C23 C27 C27A 111.27(19)
C23 C27 C27B 110.00(19)
C27A C27 C27B 110.67(19)
N32 C33 C34 110.48(18)
N32 C33 C37 119.4(2)
C34 C33 C37 130.07(19)
C35 C34 C33 105.95(17)
N31 C35 C34 107.24(18)
N31 C35 C36 121.72(18)
C34 C35 C36 130.93(18)
C35 C36 C36A 112.5(2)
C35 C36 C36B 110.13(19)
C36A C36 C36B 111.10(19)
C33 C37 C37B 112.0(2)
C33 C37 C37A 110.4(2)
C37B C37 C37A 110.6(2)
N42 C43 C44 110.26(17)
N42 C43 C47 119.98(18)
C44 C43 C47 129.54(18)
C45 C44 C43 105.60(17)
N41 C45 C44 107.82(17)
N41 C45 C46 123.58(18)
C44 C45 C46 128.45(18)
C45 C46 C46B 111.78(19)
C45 C46 C46A 109.55(19)
C46B C46 C46A 111.1(2)
C43 C47 C47B 109.50(18)
C43 C47 C47A 112.22(19)
C47B C47 C47A 110.16(19)
N52 C53 C54 111.12(19)
N52 C53 C57 121.8(2)
C54 C53 C57 127.1(2)
C55 C54 C53 105.29(19)
N51 C55 C54 108.00(18)
N51 C55 C56 124.22(18)
C54 C55 C56 127.68(19)
C55 C56 C56B 110.57(19)
C55 C56 C56A 111.22(19)
C56B C56 C56A 109.9(2)
C53 C57 C57B 109.6(3)
C53 C57 C57A 110.4(3)
C57B C57 C57A 111.4(3)
N62 C63 C64 109.93(17)
N62 C63 C67 122.34(18)
C64 C63 C67 127.69(18)
C65 C64 C63 106.19(17)
N61 C65 C64 107.70(17)
N61 C65 C66 124.66(18)
C64 C65 C66 127.54(18)
C65 C66 C66B 110.65(19)
C65 C66 C66A 111.17(19)
C66B C66 C66A 111.1(2)
C63 C67 C67A 112.14(19)
C63 C67 C67B 109.97(18)
C67A C67 C67B 109.3(2)
N11 B1 N21 113.85(15)
N11 B1 N31 109.25(16)
N21 B1 N31 109.43(15)
N41 B2 N51 110.13(15)
N41 B2 N61 112.18(15)
N51 B2 N61 111.58(15)
N1S C1S C2S 179.2(3)

loop_
_geom_bond_atom_site_label_1
_geom_bond_atom_site_label_2
_geom_bond_distance
Sm N42 2.6305(16)
Sm N52 2.6340(17)
Sm N22 2.6380(16)
Sm N12 2.6423(16)
Sm N62 2.6614(16)
Sm N32 2.7354(17)
N11 C15 1.360(2)
N11 N12 1.377(2)
N11 B1 1.540(3)
N12 C13 1.341(2)
N21 C25 1.361(2)
N21 N22 1.378(2)
N21 B1 1.555(3)
N22 C23 1.340(2)
N31 C35 1.358(2)
N31 N32 1.379(2)
N31 B1 1.562(3)
N32 C33 1.343(2)
N41 C45 1.362(2)
N41 N42 1.377(2)
N41 B2 1.552(3)
N42 C43 1.339(2)
N51 C55 1.361(3)
N51 N52 1.375(2)
N51 B2 1.556(3)
N52 C53 1.336(3)
N61 C65 1.362(2)
N61 N62 1.381(2)
N61 B2 1.562(3)
N62 C63 1.342(2)
C13 C14 1.391(3)
C13 C17 1.503(3)
C14 C15 1.375(3)
C15 C16 1.508(3)
C16 C16A 1.525(3)
C16 C16B 1.528(3)
C17 C17A 1.517(4)
C17 C17B 1.519(3)
C23 C24 1.398(3)
C23 C27 1.509(3)
C24 C25 1.376(3)
C25 C26 1.506(3)
C26 C26A 1.528(3)
C26 C26B 1.531(3)
C27 C27A 1.527(3)
C27 C27B 1.531(3)
C33 C34 1.398(3)
C33 C37 1.508(3)
C34 C35 1.384(3)
C35 C36 1.501(3)
C36 C36A 1.518(3)
C36 C36B 1.530(3)
C37 C37B 1.524(3)
C37 C37A 1.526(3)
C43 C44 1.400(3)
C43 C47 1.505(3)
C44 C45 1.385(3)
C45 C46 1.509(3)
C46 C46B 1.526(3)
C46 C46A 1.533(3)
C47 C47B 1.525(3)
C47 C47A 1.529(3)
C53 C54 1.395(3)
C53 C57 1.502(3)
C54 C55 1.372(3)
C55 C56 1.505(3)
C56 C56B 1.529(3)
C56 C56A 1.532(3)
C57 C57B 1.511(5)
C57 C57A 1.543(5)
C63 C64 1.401(3)
C63 C67 1.507(3)
C64 C65 1.377(3)
C65 C66 1.509(3)
C66 C66B 1.521(3)
C66 C66A 1.533(3)
C67 C67A 1.518(3)
C67 C67B 1.536(3)
N1S C1S 1.136(4)
C1S C2S 1.436(4)

loop_
_geom_torsion_atom_site_label_1
_geom_torsion_atom_site_label_2
_geom_torsion_atom_site_label_3
_geom_torsion_atom_site_label_4
_geom_torsion
C15 N11 N12 C13 0.9(2)
B1 N11 N12 C13 172.96(16)
C15 N11 N12 Sm -145.79(12)
B1 N11 N12 Sm 26.25(19)
C25 N21 N22 C23 -0.2(2)
B1 N21 N22 C23 -169.29(16)
C25 N21 N22 Sm -165.22(11)
B1 N21 N22 Sm 25.65(19)
C35 N31 N32 C33 1.8(2)
B1 N31 N32 C33 -161.06(17)
C35 N31 N32 Sm -134.73(13)
B1 N31 N32 Sm 62.38(16)
C45 N41 N42 C43 -0.9(2)
B2 N41 N42 C43 172.41(16)
C45 N41 N42 Sm 163.13(12)
B2 N41 N42 Sm -23.6(2)
C55 N51 N52 C53 -0.1(2)
B2 N51 N52 C53 -176.12(18)
C55 N51 N52 Sm 172.21(12)
B2 N51 N52 Sm -3.8(2)
C65 N61 N62 C63 0.9(2)
B2 N61 N62 C63 -176.13(16)
C65 N61 N62 Sm -168.60(12)
B2 N61 N62 Sm 14.4(2)
N11 N12 C13 C14 -0.3(2)
Sm N12 C13 C14 138.56(15)
N11 N12 C13 C17 179.05(18)
Sm N12 C13 C17 -42.1(3)
N12 C13 C14 C15 -0.5(2)
C17 C13 C14 C15 -179.7(2)
N12 N11 C15 C14 -1.2(2)
B1 N11 C15 C14 -172.76(18)
N12 N11 C15 C16 174.65(18)
B1 N11 C15 C16 3.1(3)
C13 C14 C15 N11 1.0(2)
C13 C14 C15 C16 -174.6(2)
N11 C15 C16 C16A -77.8(3)
C14 C15 C16 C16A 97.2(3)
N11 C15 C16 C16B 160.1(2)
C14 C15 C16 C16B -24.9(3)
N12 C13 C17 C17A 125.0(3)
C14 C13 C17 C17A -55.8(3)
N12 C13 C17 C17B -114.4(3)
C14 C13 C17 C17B 64.8(3)
N21 N22 C23 C24 0.2(2)
Sm N22 C23 C24 159.69(14)
N21 N22 C23 C27 178.31(17)
Sm N22 C23 C27 -22.2(3)
N22 C23 C24 C25 -0.2(2)
C27 C23 C24 C25 -178.1(2)
N22 N21 C25 C24 0.0(2)
B1 N21 C25 C24 168.14(17)
N22 N21 C25 C26 178.19(17)
B1 N21 C25 C26 -13.7(3)
C23 C24 C25 N21 0.1(2)
C23 C24 C25 C26 -177.9(2)
N21 C25 C26 C26A -68.7(3)
C24 C25 C26 C26A 109.0(3)
N21 C25 C26 C26B 167.17(18)
C24 C25 C26 C26B -15.1(3)
N22 C23 C27 C27A 130.9(2)
C24 C23 C27 C27A -51.4(3)
N22 C23 C27 C27B -106.1(2)
C24 C23 C27 C27B 71.6(3)
N31 N32 C33 C34 -1.7(2)
Sm N32 C33 C34 113.77(18)
N31 N32 C33 C37 175.77(18)
Sm N32 C33 C37 -68.7(2)
N32 C33 C34 C35 1.0(2)
C37 C33 C34 C35 -176.1(2)
N32 N31 C35 C34 -1.2(2)
B1 N31 C35 C34 160.46(18)
N32 N31 C35 C36 175.33(18)
B1 N31 C35 C36 -23.0(3)
C33 C34 C35 N31 0.1(2)
C33 C34 C35 C36 -176.0(2)
N31 C35 C36 C36A 149.7(2)
C34 C35 C36 C36A -34.7(3)
N31 C35 C36 C36B -85.8(2)
C34 C35 C36 C36B 89.8(3)
N32 C33 C37 C37B -179.0(2)
C34 C33 C37 C37B -2.1(4)
N32 C33 C37 C37A -55.3(3)
C34 C33 C37 C37A 121.6(3)
N41 N42 C43 C44 0.8(2)
Sm N42 C43 C44 -160.68(13)
N41 N42 C43 C47 -174.28(17)
Sm N42 C43 C47 24.2(3)
N42 C43 C44 C45 -0.5(2)
C47 C43 C44 C45 174.0(2)
N42 N41 C45 C44 0.6(2)
B2 N41 C45 C44 -172.00(18)
N42 N41 C45 C46 -175.21(18)
B2 N41 C45 C46 12.2(3)
C43 C44 C45 N41 -0.1(2)
C43 C44 C45 C46 175.5(2)
N41 C45 C46 C46B -152.2(2)
C44 C45 C46 C46B 33.0(3)
N41 C45 C46 C46A 84.2(3)
C44 C45 C46 C46A -90.6(3)
N42 C43 C47 C47B 73.0(2)
C44 C43 C47 C47B -101.0(3)
N42 C43 C47 C47A -164.28(19)
C44 C43 C47 C47A 21.7(3)
N51 N52 C53 C54 -0.1(3)
Sm N52 C53 C54 -171.12(15)
N51 N52 C53 C57 177.3(3)
Sm N52 C53 C57 6.3(4)
N52 C53 C54 C55 0.3(3)
C57 C53 C54 C55 -176.9(3)
N52 N51 C55 C54 0.3(2)
B2 N51 C55 C54 176.02(18)
N52 N51 C55 C56 -176.38(18)
B2 N51 C55 C56 -0.6(3)
C53 C54 C55 N51 -0.3(2)
C53 C54 C55 C56 176.2(2)
N51 C55 C56 C56B 77.0(2)
C54 C55 C56 C56B -99.0(3)
N51 C55 C56 C56A -160.6(2)
C54 C55 C56 C56A 23.4(3)
N52 C53 C57 C57B -113.0(3)
C54 C53 C57 C57B 64.0(4)
N52 C53 C57 C57A 123.9(3)
C54 C53 C57 C57A -59.1(4)
N61 N62 C63 C64 -0.8(2)
Sm N62 C63 C64 166.48(14)
N61 N62 C63 C67 177.22(17)
Sm N62 C63 C67 -15.5(3)
N62 C63 C64 C65 0.4(2)
C67 C63 C64 C65 -177.5(2)
N62 N61 C65 C64 -0.7(2)
B2 N61 C65 C64 176.18(18)
N62 N61 C65 C66 -177.28(18)
B2 N61 C65 C66 -0.4(3)
C63 C64 C65 N61 0.2(2)
C63 C64 C65 C66 176.7(2)
N61 C65 C66 C66B 88.8(3)
C64 C65 C66 C66B -87.1(3)
N61 C65 C66 C66A -147.3(2)
C64 C65 C66 C66A 36.8(3)
N62 C63 C67 C67A 108.5(2)
C64 C63 C67 C67A -73.9(3)
N62 C63 C67 C67B -129.6(2)
C64 C63 C67 C67B 48.1(3)
C15 N11 B1 N21 -143.44(18)
N12 N11 B1 N21 46.0(2)
C15 N11 B1 N31 93.9(2)
N12 N11 B1 N31 -76.7(2)
C25 N21 B1 N11 110.5(2)
N22 N21 B1 N11 -82.5(2)
C25 N21 B1 N31 -126.92(19)
N22 N21 B1 N31 40.1(2)
C35 N31 B1 N11 -145.89(18)
N32 N31 B1 N11 14.1(2)
C35 N31 B1 N21 88.8(2)
N32 N31 B1 N21 -111.14(18)
C45 N41 B2 N51 123.86(19)
N42 N41 B2 N51 -48.0(2)
C45 N41 B2 N61 -111.2(2)
N42 N41 B2 N61 76.9(2)
C55 N51 B2 N41 -110.1(2)
N52 N51 B2 N41 65.1(2)
C55 N51 B2 N61 124.60(19)
N52 N51 B2 N61 -60.1(2)
C65 N61 B2 N41 112.6(2)
N62 N61 B2 N41 -71.0(2)
C65 N61 B2 N51 -123.3(2)
N62 N61 B2 N51 53.2(2)
